data_4077731
loop_
_publ_author_name
'Doherty, Simon'
'Errington, R. John'
'Housley, Neil'
'Ridland, John'
'Clegg, William'
'Elsegood, Mark R. J.'

_publ_section_title
;
 N-Alkoxy-\b-ketoiminate Complexes of Groups 4 and 5:&#x00A0; Synthesis
 and Characterization of the Complexes
 [(\h5-C5H4R)M{CH3C(O)CHC(NCH2CHR&#x2018;O)CH3}Cln] (M = Ti,n= 1; M =
 Nb,n= 2; R = H, Me; R&#x2018; = H, Me),
 [Ti{CH3C(O)CHC(NCH2CHR&#x2018;O)CH3}Cl2(thf)], and
 [Ti{CH3C(O)CHC(NCH2CHR&#x2018;O)CH3}2]
;
_journal_issue 6
_journal_name_full Organometallics
_journal_page_first 1018
_journal_paper_doi 10.1021/om980510q
_journal_volume 18
_journal_year 1999
_chemical_formula_sum 'C12 H16 Cl N O2 Ti'
_chemical_formula_weight 289.61
_chemical_name_systematic
;
 ?
;
_space_group_IT_number 14
_symmetry_cell_setting monoclinic
_symmetry_space_group_name_Hall '-P 2ybc'
_symmetry_space_group_name_H-M 'P 1 21/c 1'
_atom_sites_solution_hydrogens geom
_atom_sites_solution_primary heavy
_atom_sites_solution_secondary difmap
_audit_creation_method SHELXL-97
_cell_angle_alpha 90.00
_cell_angle_beta 96.677(2)
_cell_angle_gamma 90.00
_cell_formula_units_Z 4
_cell_length_a 12.5279(9)
_cell_length_b 6.7169(5)
_cell_length_c 15.4844(12)
_cell_measurement_reflns_used 6211
_cell_measurement_temperature 173(2)
_cell_measurement_theta_max 28.78
_cell_measurement_theta_min 2.65
_cell_volume 1294.15(17)
_computing_cell_refinement 'local programs'
_computing_data_collection 'Bruker SMART'
_computing_data_reduction 'Bruker SAINT'
_computing_molecular_graphics 'Bruker SHELXTL'
_computing_publication_material 'SHELXTL and local programs'
_computing_structure_refinement 'Bruker SHELXTL'
_computing_structure_solution 'Bruker SHELXTL'
_diffrn_ambient_temperature 173(2)
_diffrn_measured_fraction_theta_full 0.914
_diffrn_measured_fraction_theta_max 0.841
_diffrn_measurement_device_type 'Bruker SMART CCD diffractometer'
_diffrn_measurement_method '\w rotation with narrow frames'
_diffrn_radiation_monochromator graphite
_diffrn_radiation_source 'fine-focus sealed tube'
_diffrn_radiation_type MoK\a
_diffrn_radiation_wavelength 0.71073
_diffrn_reflns_av_R_equivalents 0.0213
_diffrn_reflns_av_sigmaI/netI 0.0259
_diffrn_reflns_limit_h_max 16
_diffrn_reflns_limit_h_min -7
_diffrn_reflns_limit_k_max 8
_diffrn_reflns_limit_k_min -8
_diffrn_reflns_limit_l_max 18
_diffrn_reflns_limit_l_min -20
_diffrn_reflns_number 8043
_diffrn_reflns_theta_full 26.00
_diffrn_reflns_theta_max 28.82
_diffrn_reflns_theta_min 2.65
_diffrn_standards_decay_% 0
_diffrn_standards_number 0
_exptl_absorpt_coefficient_mu 0.856
_exptl_absorpt_correction_T_max 0.862
_exptl_absorpt_correction_T_min 0.750
_exptl_absorpt_correction_type empirical
_exptl_crystal_colour orange
_exptl_crystal_density_diffrn 1.486
_exptl_crystal_density_method 'not measured'
_exptl_crystal_description prism
_exptl_crystal_F_000 600
_exptl_crystal_size_max 0.35
_exptl_crystal_size_mid 0.30
_exptl_crystal_size_min 0.22
_refine_diff_density_max 2.320
_refine_diff_density_min -0.784
_refine_diff_density_rms 0.091
_refine_ls_extinction_method none
_refine_ls_goodness_of_fit_ref 1.062
_refine_ls_hydrogen_treatment mixed
_refine_ls_matrix_type full
_refine_ls_number_parameters 202
_refine_ls_number_reflns 3063
_refine_ls_number_restraints 178
_refine_ls_restrained_S_all 1.035
_refine_ls_R_factor_all 0.0655
_refine_ls_R_factor_gt 0.0585
_refine_ls_shift/su_max 0.001
_refine_ls_shift/su_mean 0.000
_refine_ls_structure_factor_coef Fsqd
_refine_ls_weighting_details 'w=1/[\s^2^(Fo^2^)+(0.0709P)^2^+3.2732P] where P=(Fo^2^+2Fc^2^)/3'
_refine_ls_weighting_scheme calc
_refine_ls_wR_factor_gt 0.1504
_refine_ls_wR_factor_ref 0.1546
_reflns_number_gt 2718
_reflns_number_total 3063
_reflns_threshold_expression >2sigma(I)
_cod_data_source_file om980510q.cif
_cod_data_source_block 2a
_cod_depositor_comments
;
The following automatic conversions were performed:

'_refine_ls_weighting_scheme' value 'calc
w=1/[\s^2^(Fo^2^)+(0.0709P)^2^+3.2732P] where P=(Fo^2^+2Fc^2^)/3' was
changed to 'calc'. New tag '_refine_ls_weighting_details' was
created. The value of the new tag was set to
'w=1/[\s^2^(Fo^2^)+(0.0709P)^2^+3.2732P] where P=(Fo^2^+2Fc^2^)/3'.

Automatic conversion script
Id: cif_fix_values 3143 2015-03-26 13:38:13Z robertas 
;
_cod_original_sg_symbol_H-M P2(1)/c
_cod_database_code 4077731

loop_
_symmetry_equiv_pos_as_xyz
'x, y, z'
'-x, y+1/2, -z+1/2'
'-x, -y, -z'
'x, -y-1/2, z-1/2'

loop_
_atom_site_label
_atom_site_type_symbol
_atom_site_fract_x
_atom_site_fract_y
_atom_site_fract_z
_atom_site_U_iso_or_equiv
_atom_site_adp_type
_atom_site_occupancy
_atom_site_calc_flag
_atom_site_refinement_flags
_atom_site_disorder_assembly
_atom_site_disorder_group
Ti1 Ti 0.25776(4) 0.26519(8) 0.85811(3) 0.02295(17) Uani 1 d . . .
Cl1 Cl 0.26524(8) 0.53743(12) 0.95641(5) 0.0390(2) Uani 1 d . . .
C1 C 0.4373(8) 0.2704(16) 0.8213(9) 0.045(3) Uani 0.588(17) d PDU A 1
H1 H 0.4632 0.3865 0.7955 0.055 Uiso 0.588(17) calc PR A 1
C2 C 0.4420(13) 0.231(2) 0.9097(9) 0.051(3) Uani 0.588(17) d PDU A 1
H2 H 0.4738 0.3151 0.9550 0.062 Uiso 0.588(17) calc PR A 1
C3 C 0.3923(19) 0.049(2) 0.9208(7) 0.042(3) Uani 0.588(17) d PDU A 1
H3 H 0.3824 -0.0115 0.9747 0.050 Uiso 0.588(17) calc PR A 1
C4 C 0.3598(7) -0.0287(12) 0.8383(7) 0.0326(19) Uani 0.588(17) d PDU A 1
H4 H 0.3249 -0.1528 0.8261 0.039 Uiso 0.588(17) calc PR A 1
C5 C 0.3875(8) 0.1081(19) 0.7772(5) 0.036(2) Uani 0.588(17) d PDU A 1
H5 H 0.3748 0.0934 0.7158 0.043 Uiso 0.588(17) calc PR A 1
C1A C 0.4228(16) 0.215(3) 0.7899(8) 0.041(4) Uani 0.412(17) d PDU A 2
H1A H 0.4312 0.2604 0.7331 0.049 Uiso 0.412(17) calc PR A 2
C2A C 0.4519(10) 0.3175(19) 0.8666(12) 0.041(3) Uani 0.412(17) d PDU A 2
H2A H 0.4829 0.4467 0.8715 0.050 Uiso 0.412(17) calc PR A 2
C3A C 0.4277(19) 0.198(3) 0.9348(8) 0.040(4) Uani 0.412(17) d PDU A 2
H3A H 0.4375 0.2330 0.9947 0.048 Uiso 0.412(17) calc PR A 2
C4A C 0.386(3) 0.017(3) 0.9003(13) 0.043(4) Uani 0.412(17) d PDU A 2
H4A H 0.3668 -0.0955 0.9325 0.051 Uiso 0.412(17) calc PR A 2
C5A C 0.3790(10) 0.031(2) 0.8106(12) 0.043(4) Uani 0.412(17) d PDU A 2
H5A H 0.3494 -0.0658 0.7701 0.051 Uiso 0.412(17) calc PR A 2
O1 O 0.1661(2) 0.1411(4) 0.92602(14) 0.0355(5) Uani 1 d . . .
C6 C 0.0906(3) -0.0046(6) 0.9018(2) 0.0372(8) Uani 1 d . . .
H6A H 0.0183 0.0437 0.9116 0.045 Uiso 1 calc R . .
H6B H 0.1068 -0.1248 0.9380 0.045 Uiso 1 calc R . .
C7 C 0.0912(4) -0.0573(6) 0.8074(2) 0.0438(9) Uani 1 d . . .
H7A H 0.1282 -0.1862 0.8019 0.053 Uiso 1 calc R . .
H7B H 0.0166 -0.0694 0.7787 0.053 Uiso 1 calc R . .
N1 N 0.1480(2) 0.1019(4) 0.76610(16) 0.0262(5) Uani 1 d . . .
O2 O 0.23384(18) 0.4625(3) 0.76785(13) 0.0276(5) Uani 1 d . . .
C8 C 0.1313(2) 0.1243(5) 0.68247(19) 0.0278(6) Uani 1 d . . .
C9 C 0.1809(3) 0.2847(5) 0.6394(2) 0.0325(7) Uani 1 d . . .
H9 H 0.1815 0.2779 0.5782 0.039 Uiso 1 calc R . .
C10 C 0.2264(3) 0.4445(5) 0.6826(2) 0.0303(7) Uani 1 d . . .
C11 C 0.0566(3) -0.0059(7) 0.6241(2) 0.0435(9) Uani 1 d . . .
H11A H 0.0645 -0.1445 0.6436 0.065 Uiso 1 calc R . .
H11B H 0.0743 0.0045 0.5642 0.065 Uiso 1 calc R . .
H11C H -0.0178 0.0374 0.6263 0.065 Uiso 1 calc R . .
C12 C 0.2715(3) 0.6153(6) 0.6369(2) 0.0447(9) Uani 1 d . . .
H12A H 0.2419 0.7402 0.6566 0.067 Uiso 1 calc R . .
H12B H 0.2523 0.6011 0.5741 0.067 Uiso 1 calc R . .
H12C H 0.3499 0.6167 0.6502 0.067 Uiso 1 calc R . .

loop_
_atom_site_aniso_label
_atom_site_aniso_U_11
_atom_site_aniso_U_22
_atom_site_aniso_U_33
_atom_site_aniso_U_23
_atom_site_aniso_U_13
_atom_site_aniso_U_12
Ti1 0.0255(3) 0.0236(3) 0.0192(3) -0.00149(18) 0.00034(19) 0.0026(2)
Cl1 0.0602(6) 0.0304(4) 0.0271(4) -0.0100(3) 0.0077(4) -0.0076(4)
C1 0.022(4) 0.038(5) 0.078(8) 0.010(6) 0.011(7) -0.001(4)
C2 0.027(5) 0.055(6) 0.067(7) -0.010(6) -0.014(7) 0.000(4)
C3 0.040(5) 0.050(7) 0.032(4) 0.008(4) -0.006(4) 0.018(5)
C4 0.029(4) 0.023(3) 0.045(5) 0.007(3) 0.002(3) 0.009(3)
C5 0.027(4) 0.045(6) 0.037(3) 0.008(3) 0.011(3) 0.017(4)
C1A 0.036(8) 0.050(10) 0.039(5) 0.003(5) 0.010(6) 0.015(7)
C2A 0.021(5) 0.033(5) 0.069(9) -0.002(5) 0.000(6) -0.003(4)
C3A 0.029(8) 0.056(8) 0.031(5) -0.001(5) -0.010(5) 0.014(5)
C4A 0.037(7) 0.025(5) 0.066(9) 0.010(7) 0.008(10) 0.006(4)
C5A 0.031(6) 0.036(8) 0.060(8) -0.016(6) -0.003(7) 0.006(6)
O1 0.0449(14) 0.0382(13) 0.0247(10) -0.0029(9) 0.0098(10) -0.0119(11)
C6 0.0432(19) 0.0357(17) 0.0326(17) 0.0028(14) 0.0037(14) -0.0080(15)
C7 0.057(2) 0.0381(19) 0.0386(18) -0.0088(15) 0.0161(17) -0.0207(18)
N1 0.0294(13) 0.0254(12) 0.0239(12) -0.0021(10) 0.0039(10) -0.0007(10)
O2 0.0335(11) 0.0271(11) 0.0218(10) 0.0021(8) 0.0015(8) 0.0021(9)
C8 0.0268(14) 0.0317(15) 0.0240(14) -0.0067(12) -0.0002(11) 0.0009(12)
C9 0.0343(16) 0.0432(19) 0.0192(13) 0.0001(12) -0.0001(12) 0.0035(14)
C10 0.0295(15) 0.0365(17) 0.0242(14) 0.0062(12) 0.0000(12) 0.0049(13)
C11 0.043(2) 0.055(2) 0.0313(17) -0.0150(16) -0.0008(15) -0.0102(18)
C12 0.055(2) 0.046(2) 0.0322(17) 0.0127(16) 0.0026(16) -0.0084(18)

loop_
_atom_type_symbol
_atom_type_description
_atom_type_scat_dispersion_real
_atom_type_scat_dispersion_imag
_atom_type_scat_source
C C 0.0033 0.0016 'International Tables Vol C Tables 4.2.6.8 and 6.1.1.4'
H H 0.0000 0.0000 'International Tables Vol C Tables 4.2.6.8 and 6.1.1.4'
N N 0.0061 0.0033 'International Tables Vol C Tables 4.2.6.8 and 6.1.1.4'
O O 0.0106 0.0060 'International Tables Vol C Tables 4.2.6.8 and 6.1.1.4'
Cl Cl 0.1484 0.1585 'International Tables Vol C Tables 4.2.6.8 and 6.1.1.4'
Ti Ti 0.2776 0.4457 'International Tables Vol C Tables 4.2.6.8 and 6.1.1.4'

loop_
_geom_angle_atom_site_label_1
_geom_angle_atom_site_label_2
_geom_angle_atom_site_label_3
_geom_angle
O1 Ti1 O2 132.14(11)
O1 Ti1 N1 75.86(10)
O2 Ti1 N1 80.63(10)
O1 Ti1 C3 87.1(4)
O2 Ti1 C3 140.4(4)
N1 Ti1 C3 109.3(4)
O1 Ti1 C3A 102.2(4)
O2 Ti1 C3A 123.6(5)
N1 Ti1 C3A 134.7(5)
C3 Ti1 C3A 27.2(6)
O1 Ti1 C4A 88.4(5)
O2 Ti1 C4A 137.1(5)
N1 Ti1 C4A 100.6(5)
C3 Ti1 C4A 9.4(6)
C3A Ti1 C4A 34.7(5)
O1 Ti1 C5A 110.1(5)
O2 Ti1 C5A 106.5(5)
N1 Ti1 C5A 80.8(3)
C3 Ti1 C5A 42.3(5)
C3A Ti1 C5A 56.9(5)
C4A Ti1 C5A 34.1(4)
O1 Ti1 C2 114.4(4)
O2 Ti1 C2 112.0(4)
N1 Ti1 C2 134.1(3)
C3 Ti1 C2 34.4(4)
C3A Ti1 C2 12.2(4)
C4A Ti1 C2 39.7(6)
C5A Ti1 C2 53.4(5)
O1 Ti1 Cl1 87.89(8)
O2 Ti1 Cl1 85.78(7)
N1 Ti1 Cl1 142.03(8)
C3 Ti1 Cl1 103.8(3)
C3A Ti1 Cl1 81.9(4)
C4A Ti1 Cl1 113.2(5)
C5A Ti1 Cl1 137.2(3)
C2 Ti1 Cl1 83.9(3)
O1 Ti1 C1 144.1(2)
O2 Ti1 C1 83.6(2)
N1 Ti1 C1 113.3(4)
C3 Ti1 C1 57.0(4)
C3A Ti1 C1 45.7(4)
C4A Ti1 C1 56.2(5)
C5A Ti1 C1 43.6(4)
C2 Ti1 C1 34.0(3)
Cl1 Ti1 C1 100.0(4)
O1 Ti1 C4 94.4(2)
O2 Ti1 C4 121.1(3)
N1 Ti1 C4 78.8(2)
C3 Ti1 C4 34.2(3)
C3A Ti1 C4 56.1(5)
C4A Ti1 C4 24.9(5)
C5A Ti1 C4 15.8(4)
C2 Ti1 C4 56.5(4)
Cl1 Ti1 C4 137.4(2)
C1 Ti1 C4 56.5(3)
O1 Ti1 C5 127.0(3)
O2 Ti1 C5 88.9(2)
N1 Ti1 C5 81.4(3)
C3 Ti1 C5 56.5(4)
C3A Ti1 C5 63.5(4)
C4A Ti1 C5 49.7(5)
C5A Ti1 C5 18.0(4)
C2 Ti1 C5 56.1(4)
Cl1 Ti1 C5 133.8(3)
C1 Ti1 C5 33.8(3)
C4 Ti1 C5 33.7(2)
C2 C1 C5 107.5(8)
C2 C1 Ti1 72.2(8)
C5 C1 Ti1 74.1(5)
C1 C2 C3 108.6(8)
C1 C2 Ti1 73.8(8)
C3 C2 Ti1 72.2(11)
C2 C3 C4 107.6(8)
C2 C3 Ti1 73.4(10)
C4 C3 Ti1 74.6(9)
C5 C4 C3 107.9(8)
C5 C4 Ti1 73.8(5)
C3 C4 Ti1 71.2(10)
C4 C5 C1 108.4(7)
C4 C5 Ti1 72.4(5)
C1 C5 Ti1 72.1(5)
C2A C1A C5A 108.3(11)
C2A C1A Ti1 73.3(10)
C5A C1A Ti1 69.6(8)
C1A C2A C3A 107.7(11)
C1A C2A Ti1 73.8(10)
C3A C2A Ti1 69.8(12)
C2A C3A C4A 108.4(10)
C2A C3A Ti1 76.7(11)
C4A C3A Ti1 72.7(16)
C5A C4A C3A 107.3(10)
C5A C4A Ti1 73.0(13)
C3A C4A Ti1 72.6(15)
C4A C5A C1A 108.1(9)
C4A C5A Ti1 72.8(14)
C1A C5A Ti1 76.7(9)
C6 O1 Ti1 128.1(2)
O1 C6 C7 110.4(3)
N1 C7 C6 108.0(3)
C8 N1 C7 119.2(3)
C8 N1 Ti1 128.0(2)
C7 N1 Ti1 112.7(2)
C10 O2 Ti1 130.6(2)
N1 C8 C9 121.3(3)
N1 C8 C11 123.4(3)
C9 C8 C11 115.3(3)
C10 C9 C8 122.8(3)
O2 C10 C9 123.0(3)
O2 C10 C12 114.7(3)
C9 C10 C12 122.4(3)

loop_
_geom_bond_atom_site_label_1
_geom_bond_atom_site_label_2
_geom_bond_distance
Ti1 O1 1.844(2)
Ti1 O2 1.924(2)
Ti1 N1 2.161(3)
Ti1 C3 2.35(2)
Ti1 C3A 2.36(2)
Ti1 C4A 2.36(3)
Ti1 C5A 2.361(11)
Ti1 C2 2.364(16)
Ti1 Cl1 2.3741(9)
Ti1 C1 2.383(10)
Ti1 C4 2.390(8)
Ti1 C5 2.409(7)
C1 C2 1.388(12)
C1 C5 1.394(11)
C2 C3 1.395(13)
C3 C4 1.395(12)
C4 C5 1.392(9)
C1A C2A 1.385(13)
C1A C5A 1.399(13)
C2A C3A 1.388(13)
C3A C4A 1.407(17)
C4A C5A 1.385(14)
O1 C6 1.383(4)
C6 C7 1.505(5)
C7 N1 1.471(4)
N1 C8 1.296(4)
O2 C10 1.318(4)
C8 C9 1.445(5)
C8 C11 1.504(4)
C9 C10 1.355(5)
C10 C12 1.493(5)
